data_4518542
loop_
_publ_author_name
'Liang, Juncong'
'Hao, Aiyou'
'Xing, Pengyao'
'Zhao, Yanli'

_publ_section_title
;
 Inverse Evolution of Helicity from the Molecular to the Macroscopic Level
 Based on N-Terminal Aromatic Amino Acids
;
_journal_name_full 'ACS Nano'
_journal_paper_doi 10.1021/acsnano.0c10876
_journal_year 2021
_chemical_absolute_configuration syn
_chemical_formula_moiety 'C19 H17 N O6'
_chemical_formula_sum 'C19 H17 N O6'
_chemical_formula_weight 355.33
_space_group_crystal_system monoclinic
_space_group_IT_number 4
_space_group_name_Hall 'P 2yb'
_space_group_name_H-M_alt 'P 1 21 1'
_atom_sites_solution_hydrogens geom
_atom_sites_solution_primary dual
_audit_creation_date 2020-01-18
_audit_creation_method
;
Olex2 1.2
(compiled 2018.05.29 svn.r3508 for OlexSys, GUI svn.r5506)
;
_cell_angle_alpha 90
_cell_angle_beta 106.621(3)
_cell_angle_gamma 90
_cell_formula_units_Z 2
_cell_length_a 8.6539(2)
_cell_length_b 7.8453(2)
_cell_length_c 13.4413(4)
_cell_measurement_reflns_used 6169
_cell_measurement_temperature 293(2)
_cell_measurement_theta_max 75.9580
_cell_measurement_theta_min 3.4230
_cell_volume 874.43(4)
_computing_cell_refinement 'CrysAlisPro 1.171.40.25a (Rigaku OD, 2018)'
_computing_data_collection 'CrysAlisPro 1.171.40.25a (Rigaku OD, 2018)'
_computing_data_reduction 'CrysAlisPro 1.171.40.25a (Rigaku OD, 2018)'
_computing_molecular_graphics 'Olex2 (Dolomanov et al., 2009)'
_computing_publication_material 'Olex2 (Dolomanov et al., 2009)'
_computing_structure_refinement 'ShelXL (Sheldrick, 2015)'
_computing_structure_solution 'ShelXT (Sheldrick, 2015)'
_diffrn_ambient_temperature 293(2)
_diffrn_detector 'CCD plate'
_diffrn_detector_area_resol_mean 10.0000
_diffrn_detector_type HyPix
_diffrn_measured_fraction_theta_full 0.986
_diffrn_measured_fraction_theta_max 0.999
_diffrn_measurement_details
;
List of Runs (angles in degrees, time in seconds):

  # Type    Start    End  Width  t~exp~   \w     \q     \k     \f   Frames
--------------------------------------------------------------------------
  1  \w    -37.00 -12.00   1.00    0.10    --  -48.45   4.00 -30.00   25
  2  \w   -119.00 -61.00   1.00    0.10    --  -48.45  -4.00 151.00   58
  3  \w     25.00  66.00   1.00    0.10    --   48.45   4.00 -30.00   41
  4  \w   -104.00 -72.00   1.00    0.40    --  -86.25   4.00 -30.00   32
  5  \w     41.00  87.00   1.00    0.40    --  106.49  -4.00 151.00   46
  6  \w    105.00 140.00   1.00    0.40    --  106.49   4.00 -30.00   35
  7  \w    -69.00 -36.00   1.00    0.10    --  -48.45 -19.00   0.00   33
  8  \w    -74.00 -44.00   1.00    0.10    --  -48.45 -29.00  92.81   30
  9  \w    -52.00 -26.00   1.00    0.10    --  -48.45 -77.00 150.00   26
 10  \w    -55.00 -28.00   1.00    0.10    --  -48.45 -77.00  30.00   27
 11  \w    -53.00 -27.00   1.00    0.10    --  -48.45 -77.00 -90.00   26
 12  \w    -53.00 -28.00   1.00    0.10    --  -48.45 -77.00  60.00   25
 13  \w    -51.00 -26.00   1.00    0.10    --  -48.45 -77.00 120.00   25
 14  \w    -54.00 -26.00   1.00    0.10    --  -48.45 -77.00-180.00   28
 15  \w     43.00  69.00   1.00    0.10    --   48.45  38.00  60.00   26
 16  \w     38.00  72.00   1.00    0.10    --   48.45  38.00   0.00   34
 17  \w     37.00  71.00   1.00    0.10    --   48.45  57.00 -30.00   34
 18  \w    -21.00  61.00   1.00    0.10    --   48.45 -38.00   0.00   82
 19  \w     41.00  83.00   1.00    0.10    --   48.45  38.00  90.00   42
 20  \w    -99.00 -65.00   1.00    0.40    --  -86.25 -72.00  72.73   34
 21  \w    -89.00 -63.00   1.00    0.40    --  -86.25 -77.00   0.00   26
 22  \w    -88.00 -63.00   1.00    0.40    --  -86.25 -77.00  30.00   25
 23  \w    -96.00 -66.00   1.00    0.40    --  -86.25 -72.00  63.75   30
 24  \w   -155.00-130.00   1.00    0.40    --  -86.25 -77.00  30.00   25
 25  \w    -86.00 -61.00   1.00    0.40    --  -86.25 -83.00   1.17   25
 26  \w    -91.00 -65.00   1.00    0.40    --  -86.25 -75.00 -43.90   26
 27  \w    -88.00 -63.00   1.00    0.40    --  -86.25 -77.00 120.00   25
 28  \w   -145.00 -93.00   1.00    0.40    --  -86.25 -77.00 120.00   52
 29  \w    -92.00 -66.00   1.00    0.40    --  -86.25 -77.00 150.00   26
 30  \w   -159.00-102.00   1.00    0.40    --  -86.25 -83.00   1.17   57
 31  \w    -91.00 -65.00   1.00    0.40    --  -86.25 -73.00  13.29   26
 32  \w   -101.00 -64.00   1.00    0.40    --  -86.25 -77.00-180.00   37
 33  \w    -96.00 -64.00   1.00    0.40    --  -86.25 -82.00  55.48   32
 34  \w    -87.00 -62.00   1.00    0.40    --  -86.25 -80.00  56.27   25
 35  \w   -105.00 -65.00   1.00    0.40    --  -86.25 -72.00  55.26   40
 36  \w    -98.00 -66.00   1.00    0.40    --  -86.25 -73.00  31.32   32
 37  \w    -92.00 -65.00   1.00    0.40    --  -86.25 -77.00  90.00   27
 38  \w   -155.00 -63.00   1.00    0.40    --  -86.25 -81.00 106.14   92
 39  \w    -90.00 -65.00   1.00    0.40    --  -86.25 -77.00  60.00   25
 40  \w    -89.00 -64.00   1.00    0.40    --  -86.25 -77.00 -30.00   25
 41  \w     34.00 121.00   1.00    0.40    --  106.49 -57.00 -30.00   87
 42  \w    110.00 175.00   1.00    0.40    --  106.49  57.00   0.00   65
 43  \w     41.00 108.00   1.00    0.40    --  106.49-125.00 150.00   67
 44  \w     93.00 147.00   1.00    0.40    --  106.49  38.00 150.00   54
 45  \w     84.00 109.00   1.00    0.40    --  106.49 -99.00-180.00   25
 46  \w    130.00 156.00   1.00    0.40    --  106.49  38.00   0.00   26
 47  \w     34.00  73.00   1.00    0.40    --  106.49 -99.00-180.00   39
 48  \w     76.00 104.00   1.00    0.40    --  106.49 -99.00 -30.00   28
 49  \w     34.00  67.00   1.00    0.40    --  106.49 -99.00 -30.00   33
;
_diffrn_measurement_device 'four-circle diffractometer'
_diffrn_measurement_device_type 'XtaLAB Synergy, Dualflex, HyPix'
_diffrn_measurement_method '\w scans'
_diffrn_measurement_specimen_support 'Mitegen 50um'
_diffrn_orient_matrix_type 'CrysAlisPro convention (1999,Acta A55,543-557)'
_diffrn_orient_matrix_UB_11 -0.1417590000
_diffrn_orient_matrix_UB_12 0.0051986000
_diffrn_orient_matrix_UB_13 -0.1001657000
_diffrn_orient_matrix_UB_21 -0.1198274000
_diffrn_orient_matrix_UB_22 0.0093003000
_diffrn_orient_matrix_UB_23 0.0653216000
_diffrn_orient_matrix_UB_31 0.0095522000
_diffrn_orient_matrix_UB_32 0.1960666000
_diffrn_orient_matrix_UB_33 -0.0004194000
_diffrn_radiation_collimation 0.3
_diffrn_radiation_monochromator mirror
_diffrn_radiation_probe x-ray
_diffrn_radiation_type CuK\a
_diffrn_radiation_wavelength 1.54184
_diffrn_reflns_av_R_equivalents 0.0718
_diffrn_reflns_av_unetI/netI 0.0521
_diffrn_reflns_Laue_measured_fraction_full 0.986
_diffrn_reflns_Laue_measured_fraction_max 0.999
_diffrn_reflns_limit_h_max 10
_diffrn_reflns_limit_h_min -9
_diffrn_reflns_limit_k_max 9
_diffrn_reflns_limit_k_min -8
_diffrn_reflns_limit_l_max 16
_diffrn_reflns_limit_l_min -16
_diffrn_reflns_number 10596
_diffrn_reflns_point_group_measured_fraction_full 0.951
_diffrn_reflns_point_group_measured_fraction_max 0.964
_diffrn_reflns_theta_full 67.684
_diffrn_reflns_theta_max 67.033
_diffrn_reflns_theta_min 3.432
_diffrn_source 'micro-focus sealed X-ray tube'
_diffrn_source_current 24.0
_diffrn_source_power 1.2
_diffrn_source_target Mo
_diffrn_source_type 'PhotonJet (Cu) X-ray Source'
_diffrn_source_voltage 50.0
_exptl_absorpt_coefficient_mu 0.850
_exptl_absorpt_correction_T_max 1.00000
_exptl_absorpt_correction_T_min 0.85133
_exptl_absorpt_correction_type multi-scan
_exptl_absorpt_process_details
;
CrysAlisPro 1.171.40.25a (Rigaku Oxford Diffraction, 2018)
Empirical absorption correction using spherical harmonics,
 implemented in SCALE3 ABSPACK scaling algorithm.
;
_exptl_crystal_colour 'clear light colourless'
_exptl_crystal_colour_lustre clear
_exptl_crystal_colour_modifier light
_exptl_crystal_colour_primary colourless
_exptl_crystal_density_diffrn 1.350
_exptl_crystal_description block
_exptl_crystal_F_000 372
_exptl_crystal_size_max 0.05
_exptl_crystal_size_mid 0.03
_exptl_crystal_size_min 0.02
_refine_diff_density_max 0.148
_refine_diff_density_min -0.233
_refine_diff_density_rms 0.050
_refine_ls_abs_structure_details
;
 Flack x determined using 1051 quotients [(I+)-(I-)]/[(I+)+(I-)]
 (Parsons and Flack (2004), Acta Cryst. A60, s61).
;
_refine_ls_abs_structure_Flack 0.28(18)
_refine_ls_extinction_method none
_refine_ls_goodness_of_fit_ref 1.041
_refine_ls_hydrogen_treatment constr
_refine_ls_matrix_type full
_refine_ls_number_parameters 237
_refine_ls_number_reflns 3004
_refine_ls_number_restraints 1
_refine_ls_restrained_S_all 1.041
_refine_ls_R_factor_all 0.0542
_refine_ls_R_factor_gt 0.0430
_refine_ls_shift/su_max 0.000
_refine_ls_shift/su_mean 0.000
_refine_ls_structure_factor_coef Fsqd
_refine_ls_weighting_details 'w=1/[\s^2^(Fo^2^)+(0.0645P)^2^] where P=(Fo^2^+2Fc^2^)/3'
_refine_ls_weighting_scheme calc
_refine_ls_wR_factor_gt 0.1025
_refine_ls_wR_factor_ref 0.1105
_reflns_Friedel_coverage 0.786
_reflns_Friedel_fraction_full 0.910
_reflns_Friedel_fraction_max 0.923
_reflns_number_gt 2625
_reflns_number_total 3004
_reflns_threshold_expression 'I > 2\s(I)'
_cod_data_source_file nn0c10876_si_002.cif
_cod_data_source_block 200117c
_cod_database_code 4518542
_shelxl_version_number 2013-4
_chemical_oxdiff_formula CNO
_shelx_space_group_comment
;
The symmetry employed for this shelxl refinement is uniquely defined
by the following loop, which should always be used as a source of
symmetry information in preference to the above space-group names.
They are only intended as comments.
;
_shelx_estimated_absorpt_t_max 0.983
_shelx_estimated_absorpt_t_min 0.959
_reflns_odcompleteness_completeness 99.94
_reflns_odcompleteness_iscentric 1
_reflns_odcompleteness_theta 66.97
_olex2_refinement_description
;
1. Fixed Uiso
 At 1.2 times of:
  All C(H) groups, All C(H,H) groups, All N(H) groups
 At 1.5 times of:
  All O(H) groups
2.a Ternary CH refined with riding coordinates:
 C3(H3A), C4(H4)
2.b Secondary CH2 refined with riding coordinates:
 C5(H5A,H5B), C10(H10A,H10B)
2.c Aromatic/amide H refined with riding coordinates:
 N1(H1), C12(H12), C13(H13), C14(H14), C15(H15), C16(H16), C17(H17), C18(H18),
 C19(H19)
2.d Idealised tetrahedral OH refined as rotating group:
 O3(H3), O5(H5)
;
_olex2_submission_special_instructions 'No special instructions were received'
_oxdiff_exptl_absorpt_empirical_details
;
Empirical correction (ABSPACK) includes:
- Absorption correction using spherical harmonics
- Frame scaling
;
_oxdiff_exptl_absorpt_empirical_full_max 3.132
_oxdiff_exptl_absorpt_empirical_full_min 0.482

loop_
_space_group_symop_operation_xyz
'x, y, z'
'-x, y+1/2, -z'

loop_
_atom_site_label
_atom_site_type_symbol
_atom_site_fract_x
_atom_site_fract_y
_atom_site_fract_z
_atom_site_U_iso_or_equiv
_atom_site_adp_type
_atom_site_occupancy
_atom_site_site_symmetry_order
_atom_site_calc_flag
_atom_site_refinement_flags_posn
_atom_site_refinement_flags_adp
_atom_site_refinement_flags_occupancy
_atom_site_disorder_assembly
_atom_site_disorder_group
O1 O 0.6020(2) 0.4266(3) 0.73680(16) 0.0418(6) Uani 1 1 d . . . . .
O2 O 0.8553(2) 0.5225(3) 0.80533(17) 0.0433(6) Uani 1 1 d . . . . .
O3 O 0.9700(3) 0.2988(4) 1.13720(19) 0.0547(7) Uani 1 1 d . . . . .
H3 H 1.0073 0.2034 1.1534 0.082 Uiso 1 1 calc GR . . . .
O4 O 0.8217(3) 0.1642(3) 0.9957(2) 0.0524(7) Uani 1 1 d . . . . .
O5 O 0.8398(3) 0.8253(4) 1.0333(3) 0.0695(9) Uani 1 1 d . . . . .
H5 H 0.8219 0.9273 1.0227 0.104 Uiso 1 1 calc GR . . . .
O6 O 0.6031(4) 0.8348(4) 1.0606(3) 0.0876(11) Uani 1 1 d . . . . .
N1 N 0.6897(3) 0.4615(4) 0.90598(19) 0.0356(6) Uani 1 1 d . . . . .
H1 H 0.5904 0.4473 0.9041 0.043 Uiso 1 1 calc R . . . .
C1 C 0.7264(3) 0.4746(4) 0.8157(2) 0.0320(6) Uani 1 1 d . . . . .
C2 C 0.8648(3) 0.2930(4) 1.0453(2) 0.0351(7) Uani 1 1 d . . . . .
C3 C 0.8081(3) 0.4699(4) 1.0053(2) 0.0319(6) Uani 1 1 d . . . . .
H3A H 0.9014 0.5326 0.9967 0.038 Uiso 1 1 calc R . . . .
C4 C 0.4727(3) 0.3664(5) 0.5582(2) 0.0377(7) Uani 1 1 d . . . . .
H4 H 0.4763 0.2438 0.5726 0.045 Uiso 1 1 calc R . . . .
C5 C 0.7423(4) 0.5685(4) 1.0827(3) 0.0388(7) Uani 1 1 d . . . . .
H5A H 0.6399 0.5192 1.0835 0.047 Uiso 1 1 calc R . . . .
H5B H 0.8164 0.5557 1.1517 0.047 Uiso 1 1 calc R . . . .
C6 C 0.4743(4) 0.3942(4) 0.4473(3) 0.0392(7) Uani 1 1 d . . . . .
C7 C 0.3274(4) 0.4639(5) 0.3885(2) 0.0429(8) Uani 1 1 d . . . . .
C8 C 0.7188(4) 0.7547(5) 1.0577(3) 0.0408(8) Uani 1 1 d . . . . .
C9 C 0.3082(4) 0.4355(5) 0.5577(3) 0.0413(7) Uani 1 1 d . . . . .
C10 C 0.6169(3) 0.4517(5) 0.6336(2) 0.0389(7) Uani 1 1 d . . . . .
H10A H 0.7164 0.4014 0.6279 0.047 Uiso 1 1 calc R . . . .
H10B H 0.6181 0.5725 0.6184 0.047 Uiso 1 1 calc R . . . .
C11 C 0.2242(3) 0.4884(5) 0.4570(3) 0.0464(8) Uani 1 1 d . . . . .
C12 C 0.5969(5) 0.3639(5) 0.4023(3) 0.0501(9) Uani 1 1 d . . . . .
H12 H 0.6954 0.3200 0.4414 0.060 Uiso 1 1 calc R . . . .
C13 C 0.2376(4) 0.4471(6) 0.6372(3) 0.0544(10) Uani 1 1 d . . . . .
H13 H 0.2917 0.4094 0.7036 0.065 Uiso 1 1 calc R . . . .
C14 C 0.3026(5) 0.4988(6) 0.2838(3) 0.0614(11) Uani 1 1 d . . . . .
H14 H 0.2049 0.5436 0.2441 0.074 Uiso 1 1 calc R . . . .
C15 C 0.0704(4) 0.5573(6) 0.4369(4) 0.0610(11) Uani 1 1 d . . . . .
H15 H 0.0146 0.5929 0.3703 0.073 Uiso 1 1 calc R . . . .
C16 C 0.5698(5) 0.4005(6) 0.2979(3) 0.0663(12) Uani 1 1 d . . . . .
H16 H 0.6512 0.3801 0.2667 0.080 Uiso 1 1 calc R . . . .
C17 C 0.0024(5) 0.5720(7) 0.5171(4) 0.0712(13) Uani 1 1 d . . . . .
H17 H -0.0996 0.6200 0.5047 0.085 Uiso 1 1 calc R . . . .
C18 C 0.4256(5) 0.4660(7) 0.2395(3) 0.0711(12) Uani 1 1 d . . . . .
H18 H 0.4102 0.4887 0.1694 0.085 Uiso 1 1 calc R . . . .
C19 C 0.0827(4) 0.5168(7) 0.6160(4) 0.0685(12) Uani 1 1 d . . . . .
H19 H 0.0335 0.5261 0.6688 0.082 Uiso 1 1 calc R . . . .

loop_
_atom_site_aniso_label
_atom_site_aniso_U_11
_atom_site_aniso_U_22
_atom_site_aniso_U_33
_atom_site_aniso_U_23
_atom_site_aniso_U_13
_atom_site_aniso_U_12
O1 0.0348(10) 0.0555(16) 0.0315(11) 0.0016(10) 0.0036(8) -0.0099(10)
O2 0.0381(10) 0.0518(16) 0.0411(12) -0.0088(10) 0.0128(9) -0.0154(10)
O3 0.0589(14) 0.0440(17) 0.0503(14) 0.0029(12) -0.0016(11) 0.0143(13)
O4 0.0533(14) 0.0285(15) 0.0684(17) -0.0038(12) 0.0062(12) -0.0005(11)
O5 0.0521(14) 0.0303(15) 0.139(3) 0.0068(17) 0.0471(16) 0.0038(12)
O6 0.0680(16) 0.056(2) 0.161(3) 0.018(2) 0.070(2) 0.0264(16)
N1 0.0270(11) 0.0418(16) 0.0370(13) 0.0044(12) 0.0075(9) -0.0024(11)
C1 0.0308(13) 0.0281(17) 0.0354(14) 0.0005(12) 0.0067(11) -0.0024(12)
C2 0.0321(14) 0.0308(19) 0.0425(17) 0.0040(14) 0.0110(13) 0.0008(13)
C3 0.0306(12) 0.0324(19) 0.0325(14) -0.0004(13) 0.0089(11) -0.0021(12)
C4 0.0383(15) 0.0345(19) 0.0370(16) -0.0002(13) 0.0056(13) -0.0002(13)
C5 0.0444(16) 0.0341(19) 0.0412(17) -0.0017(14) 0.0174(13) 0.0013(13)
C6 0.0432(16) 0.0313(19) 0.0398(16) -0.0029(13) 0.0064(13) -0.0031(13)
C7 0.0443(15) 0.035(2) 0.0408(17) -0.0007(15) -0.0015(13) -0.0077(15)
C8 0.0397(16) 0.038(2) 0.0480(19) -0.0039(14) 0.0179(14) 0.0057(14)
C9 0.0365(14) 0.0364(19) 0.0478(18) -0.0034(14) 0.0071(13) -0.0068(13)
C10 0.0386(14) 0.040(2) 0.0354(15) 0.0018(14) 0.0069(12) -0.0043(14)
C11 0.0381(15) 0.042(2) 0.0501(19) -0.0039(16) -0.0018(14) -0.0059(15)
C12 0.059(2) 0.044(2) 0.0469(19) 0.0025(16) 0.0155(16) 0.0017(16)
C13 0.0454(17) 0.060(3) 0.057(2) -0.0063(19) 0.0135(15) -0.0138(18)
C14 0.060(2) 0.065(3) 0.045(2) 0.0075(19) -0.0071(17) -0.007(2)
C15 0.0427(18) 0.054(3) 0.077(3) -0.001(2) 0.0018(19) 0.0004(17)
C16 0.076(3) 0.075(3) 0.052(2) 0.003(2) 0.025(2) -0.005(2)
C17 0.0410(18) 0.070(3) 0.098(4) -0.009(3) 0.012(2) 0.0026(19)
C18 0.083(3) 0.085(4) 0.043(2) 0.007(2) 0.014(2) -0.011(3)
C19 0.0483(19) 0.079(3) 0.083(3) -0.017(3) 0.026(2) -0.004(2)

loop_
_atom_type_symbol
_atom_type_description
_atom_type_scat_dispersion_real
_atom_type_scat_dispersion_imag
_atom_type_scat_source
C C 0.0181 0.0091 'International Tables Vol C Tables 4.2.6.8 and 6.1.1.4'
H H 0.0000 0.0000 'International Tables Vol C Tables 4.2.6.8 and 6.1.1.4'
N N 0.0311 0.0180 'International Tables Vol C Tables 4.2.6.8 and 6.1.1.4'
O O 0.0492 0.0322 'International Tables Vol C Tables 4.2.6.8 and 6.1.1.4'

loop_
_geom_angle_atom_site_label_1
_geom_angle_atom_site_label_2
_geom_angle_atom_site_label_3
_geom_angle
_geom_angle_site_symmetry_1
_geom_angle_site_symmetry_3
_geom_angle_publ_flag
C1 O1 C10 117.0(2) . . ?
C1 N1 C3 123.2(2) . . ?
O1 C1 N1 110.6(2) . . ?
O2 C1 O1 123.5(3) . . ?
O2 C1 N1 125.9(3) . . ?
O3 C2 C3 111.7(3) . . ?
O4 C2 O3 124.8(3) . . ?
O4 C2 C3 123.4(3) . . ?
N1 C3 C2 111.1(3) . . ?
N1 C3 C5 110.5(2) . . ?
C2 C3 C5 111.5(3) . . ?
C6 C4 C9 102.5(3) . . ?
C6 C4 C10 110.9(3) . . ?
C10 C4 C9 115.8(3) . . ?
C8 C5 C3 113.1(3) . . ?
C7 C6 C4 110.4(3) . . ?
C12 C6 C4 129.1(3) . . ?
C12 C6 C7 120.4(3) . . ?
C6 C7 C11 108.3(3) . . ?
C14 C7 C6 120.0(3) . . ?
C14 C7 C11 131.7(3) . . ?
O5 C8 C5 113.7(3) . . ?
O6 C8 O5 121.7(4) . . ?
O6 C8 C5 124.6(3) . . ?
C11 C9 C4 109.7(3) . . ?
C13 C9 C4 129.9(3) . . ?
C13 C9 C11 120.4(3) . . ?
O1 C10 C4 107.4(2) . . ?
C9 C11 C7 109.0(3) . . ?
C15 C11 C7 130.5(3) . . ?
C15 C11 C9 120.4(3) . . ?
C6 C12 C16 118.6(4) . . ?
C9 C13 C19 118.6(4) . . ?
C18 C14 C7 119.0(4) . . ?
C17 C15 C11 118.8(4) . . ?
C18 C16 C12 121.4(4) . . ?
C15 C17 C19 121.2(4) . . ?
C16 C18 C14 120.6(4) . . ?
C17 C19 C13 120.5(4) . . ?

loop_
_geom_bond_atom_site_label_1
_geom_bond_atom_site_label_2
_geom_bond_distance
_geom_bond_site_symmetry_2
_geom_bond_publ_flag
O1 C1 1.331(3) . ?
O1 C10 1.443(4) . ?
O2 C1 1.223(3) . ?
O3 C2 1.308(4) . ?
O4 C2 1.210(4) . ?
O5 C8 1.306(4) . ?
O6 C8 1.192(4) . ?
N1 C1 1.343(4) . ?
N1 C3 1.434(4) . ?
C2 C3 1.518(5) . ?
C3 C5 1.530(4) . ?
C4 C6 1.511(5) . ?
C4 C9 1.521(4) . ?
C4 C10 1.519(4) . ?
C5 C8 1.500(5) . ?
C6 C7 1.401(5) . ?
C6 C12 1.383(5) . ?
C7 C11 1.467(5) . ?
C7 C14 1.389(5) . ?
C9 C11 1.402(5) . ?
C9 C13 1.378(5) . ?
C11 C15 1.390(5) . ?
C12 C16 1.386(5) . ?
C13 C19 1.399(6) . ?
C14 C18 1.384(6) . ?
C15 C17 1.373(7) . ?
C16 C18 1.370(6) . ?
C17 C19 1.381(7) . ?
